data_2210096
loop_
_publ_author_name
'Choi, Hong Dae'
'Woo, Hyun Mi'
'Seo,  Pil Ja'
'Son, Byeng Wha'
'Lee, Uk'

_publ_section_title
;
 2-Methyl-3-(methylsulfinyl)naphtho[1,2-<i>b</i>]furan
;
_journal_coeditor_code BI2051
_journal_issue 9
_journal_name_full 'Acta Crystallographica Section E'
_journal_page_first o3883
_journal_page_last o3884
_journal_paper_doi 10.1107/S1600536806032156
_journal_volume 62
_journal_year 2006
_chemical_formula_moiety 'C14 H12 O2 S'
_chemical_formula_sum 'C14 H12 O2 S'
_chemical_formula_weight 244.30
_chemical_name_systematic
;
2-Methyl-3-(methylsulfinyl)naphtho[1,2-b]furan
;
_space_group_IT_number 14
_symmetry_cell_setting monoclinic
_symmetry_space_group_name_Hall '-P 2yn'
_symmetry_space_group_name_H-M 'P 1 21/n 1'
_atom_sites_solution_hydrogens geom
_atom_sites_solution_primary direct
_atom_sites_solution_secondary difmap
_audit_creation_method SHELXL97
_cell_angle_alpha 90
_cell_angle_beta 105.6840(10)
_cell_angle_gamma 90
_cell_formula_units_Z 4
_cell_length_a 8.1443(4)
_cell_length_b 15.8684(8)
_cell_length_c 9.5313(5)
_cell_measurement_reflns_used 3930
_cell_measurement_temperature 120(2)
_cell_measurement_theta_max 28.02
_cell_measurement_theta_min 2.56
_cell_volume 1185.93(10)
_computing_cell_refinement 'SAINT (Bruker, 1997)'
_computing_data_collection 'SMART (Bruker, 1997)'
_computing_data_reduction SAINT
_computing_molecular_graphics 'ORTEP-3 (Farrugia, 1997) and DIAMOND (Brandenburg, 1998)'
_computing_publication_material SHELXL97
_computing_structure_refinement 'SHELXL97 (Sheldrick, 1997)'
_computing_structure_solution 'SHELXS97 (Sheldrick, 1997)'
_diffrn_ambient_temperature 120(2)
_diffrn_measured_fraction_theta_full 1.000
_diffrn_measured_fraction_theta_max 1.000
_diffrn_measurement_device_type 'Bruker SMART CCD area-detector'
_diffrn_measurement_method '\f and \w'
_diffrn_radiation_monochromator graphite
_diffrn_radiation_source 'fine-focus sealed tube'
_diffrn_radiation_type MoK\a
_diffrn_radiation_wavelength 0.71073
_diffrn_reflns_av_R_equivalents 0.0833
_diffrn_reflns_av_sigmaI/netI 0.0578
_diffrn_reflns_limit_h_max 10
_diffrn_reflns_limit_h_min -10
_diffrn_reflns_limit_k_max 19
_diffrn_reflns_limit_k_min -20
_diffrn_reflns_limit_l_max 12
_diffrn_reflns_limit_l_min -12
_diffrn_reflns_number 10083
_diffrn_reflns_theta_full 27.00
_diffrn_reflns_theta_max 27.00
_diffrn_reflns_theta_min 2.56
_diffrn_standards_number 0
_exptl_absorpt_coefficient_mu 0.258
_exptl_absorpt_correction_type none
_exptl_crystal_colour colourless
_exptl_crystal_density_diffrn 1.368
_exptl_crystal_density_method 'not measured'
_exptl_crystal_description block
_exptl_crystal_F_000 512
_exptl_crystal_size_max 0.45
_exptl_crystal_size_mid 0.40
_exptl_crystal_size_min 0.38
_refine_diff_density_max 0.442
_refine_diff_density_min -0.412
_refine_ls_extinction_method none
_refine_ls_goodness_of_fit_ref 1.198
_refine_ls_hydrogen_treatment constr
_refine_ls_matrix_type full
_refine_ls_number_parameters 156
_refine_ls_number_reflns 2592
_refine_ls_number_restraints 0
_refine_ls_restrained_S_all 1.198
_refine_ls_R_factor_all 0.0839
_refine_ls_R_factor_gt 0.0687
_refine_ls_shift/su_max 0.000
_refine_ls_shift/su_mean 0.000
_refine_ls_structure_factor_coef Fsqd
_refine_ls_weighting_details 'calc w = 1/[\s^2^(Fo^2^)+(0.0384P)^2^+1.5124P] where P=(Fo^2^+2Fc^2^)/3'
_refine_ls_weighting_scheme calc
_refine_ls_wR_factor_gt 0.1390
_refine_ls_wR_factor_ref 0.1461
_reflns_number_gt 2119
_reflns_number_total 2592
_reflns_threshold_expression I>2\s(I)
_cod_data_source_file bi2051.cif
_cod_data_source_block I
_cod_original_sg_symbol_H-M 'P 21/n'
_cod_database_code 2210096
_cod_database_fobs_code 2210096

loop_
_symmetry_equiv_pos_as_xyz
'x, y, z'
'-x+1/2, y+1/2, -z+1/2'
'-x, -y, -z'
'x-1/2, -y-1/2, z-1/2'

loop_
_atom_site_type_symbol
_atom_site_label
_atom_site_fract_x
_atom_site_fract_y
_atom_site_fract_z
_atom_site_U_iso_or_equiv
_atom_site_adp_type
_atom_site_calc_flag
_atom_site_refinement_flags
_atom_site_occupancy
S S 0.04871(10) 0.25199(5) 0.15006(8) 0.0267(2) Uani d . 1
O O1 0.1864(2) 0.01440(11) 0.1481(2) 0.0224(4) Uani d . 1
O O2 -0.0699(3) 0.28372(13) 0.0110(2) 0.0319(5) Uani d . 1
C C1 0.1212(3) 0.15156(17) 0.1152(3) 0.0219(6) Uani d . 1
C C2 0.1785(3) 0.12334(17) -0.0079(3) 0.0216(6) Uani d . 1
C C3 0.2023(4) 0.16098(17) -0.1357(3) 0.0234(6) Uani d . 1
H H3 0.1749 0.2173 -0.1571 0.028 Uiso calc R 1
C C4 0.2667(4) 0.11248(18) -0.2269(3) 0.0240(6) Uani d . 1
H H4 0.2830 0.1368 -0.3110 0.029 Uiso calc R 1
C C5 0.3097(3) 0.02578(17) -0.1976(3) 0.0222(6) Uani d . 1
C C6 0.3813(4) -0.02355(19) -0.2903(3) 0.0274(6) Uani d . 1
H H6 0.4024 0.0011 -0.3723 0.033 Uiso calc R 1
C C7 0.4198(4) -0.1071(2) -0.2609(3) 0.0316(7) Uani d . 1
H H7 0.4665 -0.1385 -0.3230 0.038 Uiso calc R 1
C C8 0.3890(4) -0.14514(19) -0.1374(4) 0.0321(7) Uani d . 1
H H8 0.4150 -0.2018 -0.1188 0.039 Uiso calc R 1
C C9 0.3213(4) -0.10009(17) -0.0441(3) 0.0259(6) Uani d . 1
H H9 0.3011 -0.1261 0.0371 0.031 Uiso calc R 1
C C10 0.2820(3) -0.01371(17) -0.0717(3) 0.0213(6) Uani d . 1
C C11 0.2166(3) 0.03949(16) 0.0187(3) 0.0204(6) Uani d . 1
C C12 0.1290(3) 0.08452(18) 0.2047(3) 0.0231(6) Uani d . 1
C C13 0.2447(4) 0.3085(2) 0.1739(4) 0.0371(8) Uani d . 1
H H13A 0.2875 0.2998 0.0906 0.056 Uiso calc R 1
H H13B 0.3266 0.2886 0.2599 0.056 Uiso calc R 1
H H13C 0.2248 0.3676 0.1840 0.056 Uiso calc R 1
C C14 0.0920(4) 0.0739(2) 0.3483(3) 0.0321(7) Uani d . 1
H H14A 0.1935 0.0848 0.4250 0.048 Uiso calc R 1
H H14B 0.0543 0.0173 0.3568 0.048 Uiso calc R 1
H H14C 0.0043 0.1127 0.3556 0.048 Uiso calc R 1

loop_
_atom_site_aniso_label
_atom_site_aniso_U_11
_atom_site_aniso_U_22
_atom_site_aniso_U_33
_atom_site_aniso_U_12
_atom_site_aniso_U_13
_atom_site_aniso_U_23
S 0.0306(4) 0.0274(4) 0.0241(4) 0.0085(3) 0.0105(3) -0.0007(3)
O1 0.0243(10) 0.0216(10) 0.0218(10) -0.0021(8) 0.0071(8) 0.0011(8)
O2 0.0308(12) 0.0333(11) 0.0315(12) 0.0099(9) 0.0080(10) 0.0058(9)
C1 0.0192(13) 0.0222(14) 0.0252(15) 0.0027(11) 0.0076(12) -0.0015(11)
C2 0.0186(13) 0.0240(14) 0.0218(14) -0.0006(11) 0.0046(11) -0.0007(11)
C3 0.0270(15) 0.0188(13) 0.0232(15) -0.0002(11) 0.0047(12) 0.0036(11)
C4 0.0256(14) 0.0276(14) 0.0184(14) -0.0068(11) 0.0054(12) 0.0020(11)
C5 0.0174(13) 0.0235(14) 0.0241(15) -0.0033(11) 0.0029(12) -0.0038(11)
C6 0.0214(14) 0.0368(17) 0.0239(15) -0.0031(12) 0.0060(12) -0.0070(12)
C7 0.0250(15) 0.0359(17) 0.0339(18) 0.0008(12) 0.0081(14) -0.0140(13)
C8 0.0302(16) 0.0227(15) 0.0394(19) 0.0011(12) 0.0028(14) -0.0069(13)
C9 0.0259(15) 0.0214(14) 0.0284(16) -0.0036(11) 0.0038(13) -0.0022(11)
C10 0.0171(13) 0.0208(13) 0.0249(15) -0.0039(10) 0.0038(12) -0.0017(11)
C11 0.0186(13) 0.0219(14) 0.0195(14) -0.0027(10) 0.0029(11) 0.0023(10)
C12 0.0169(13) 0.0292(14) 0.0228(15) -0.0019(11) 0.0044(12) -0.0012(11)
C13 0.0388(19) 0.0294(16) 0.039(2) -0.0015(14) 0.0041(16) -0.0093(14)
C14 0.0335(17) 0.0402(18) 0.0257(16) 0.0005(13) 0.0130(14) 0.0035(13)

loop_
_atom_type_symbol
_atom_type_description
_atom_type_scat_dispersion_real
_atom_type_scat_dispersion_imag
_atom_type_scat_source
C C 0.0033 0.0016 'International Tables Vol C Tables 4.2.6.8 and 6.1.1.4'
H H 0.0000 0.0000 'International Tables Vol C Tables 4.2.6.8 and 6.1.1.4'
O O 0.0106 0.0060 'International Tables Vol C Tables 4.2.6.8 and 6.1.1.4'
S S 0.1246 0.1234 'International Tables Vol C Tables 4.2.6.8 and 6.1.1.4'

loop_
_geom_angle_atom_site_label_1
_geom_angle_atom_site_label_2
_geom_angle_atom_site_label_3
_geom_angle
O2 S C1 107.78(13)
O2 S C13 106.43(15)
C1 S C13 98.31(14)
C12 O1 C11 106.2(2)
C12 C1 C2 107.3(2)
C12 C1 S 123.5(2)
C2 C1 S 129.1(2)
C11 C2 C3 119.4(2)
C11 C2 C1 104.8(2)
C3 C2 C1 135.8(3)
C4 C3 C2 118.3(3)
C4 C3 H3 120.8
C2 C3 H3 120.8
C3 C4 C5 122.2(3)
C3 C4 H4 118.9
C5 C4 H4 118.9
C6 C5 C10 117.9(3)
C6 C5 C4 122.0(3)
C10 C5 C4 120.1(2)
C7 C6 C5 121.0(3)
C7 C6 H6 119.5
C5 C6 H6 119.5
C6 C7 C8 120.2(3)
C6 C7 H7 119.9
C8 C7 H7 119.9
C9 C8 C7 121.0(3)
C9 C8 H8 119.5
C7 C8 H8 119.5
C8 C9 C10 119.7(3)
C8 C9 H9 120.1
C10 C9 H9 120.1
C11 C10 C9 124.7(3)
C11 C10 C5 115.1(2)
C9 C10 C5 120.2(3)
C2 C11 O1 111.0(2)
C2 C11 C10 124.8(2)
O1 C11 C10 124.2(2)
C1 C12 O1 110.6(2)
C1 C12 C14 133.0(3)
O1 C12 C14 116.4(2)
S C13 H13A 109.5
S C13 H13B 109.5
H13A C13 H13B 109.5
S C13 H13C 109.5
H13A C13 H13C 109.5
H13B C13 H13C 109.5
C12 C14 H14A 109.5
C12 C14 H14B 109.5
H14A C14 H14B 109.5
C12 C14 H14C 109.5
H14A C14 H14C 109.5
H14B C14 H14C 109.5

loop_
_geom_bond_atom_site_label_1
_geom_bond_atom_site_label_2
_geom_bond_distance
S O2 1.500(2)
S C1 1.762(3)
S C13 1.791(3)
O1 C12 1.372(3)
O1 C11 1.380(3)
C1 C12 1.354(4)
C1 C2 1.446(4)
C2 C11 1.374(4)
C2 C3 1.416(4)
C3 C4 1.367(4)
C3 H3 0.930
C4 C5 1.429(4)
C4 H4 0.930
C5 C6 1.418(4)
C5 C10 1.425(4)
C6 C7 1.373(4)
C6 H6 0.930
C7 C8 1.405(5)
C7 H7 0.930
C8 C9 1.368(4)
C8 H8 0.930
C9 C10 1.416(4)
C9 H9 0.930
C10 C11 1.410(4)
C12 C14 1.489(4)
C13 H13A 0.960
C13 H13B 0.960
C13 H13C 0.960
C14 H14A 0.960
C14 H14B 0.960
C14 H14C 0.960

loop_
_geom_torsion_atom_site_label_1
_geom_torsion_atom_site_label_2
_geom_torsion_atom_site_label_3
_geom_torsion_atom_site_label_4
_geom_torsion
O2 S C1 C12 -134.9(2)
C13 S C1 C12 114.8(3)
O2 S C1 C2 43.7(3)
C13 S C1 C2 -66.6(3)
C12 C1 C2 C11 0.1(3)
S C1 C2 C11 -178.8(2)
C12 C1 C2 C3 -179.2(3)
S C1 C2 C3 2.0(5)
C11 C2 C3 C4 -1.5(4)
C1 C2 C3 C4 177.6(3)
C2 C3 C4 C5 0.2(4)
C3 C4 C5 C6 -178.1(3)
C3 C4 C5 C10 1.6(4)
C10 C5 C6 C7 1.1(4)
C4 C5 C6 C7 -179.2(3)
C5 C6 C7 C8 -0.1(4)
C6 C7 C8 C9 -0.3(5)
C7 C8 C9 C10 -0.2(4)
C8 C9 C10 C11 -178.1(3)
C8 C9 C10 C5 1.2(4)
C6 C5 C10 C11 177.7(2)
C4 C5 C10 C11 -1.9(4)
C6 C5 C10 C9 -1.6(4)
C4 C5 C10 C9 178.7(2)
C3 C2 C11 O1 179.6(2)
C1 C2 C11 O1 0.2(3)
C3 C2 C11 C10 1.1(4)
C1 C2 C11 C10 -178.3(3)
C12 O1 C11 C2 -0.4(3)
C12 O1 C11 C10 178.1(2)
C9 C10 C11 C2 180.0(3)
C5 C10 C11 C2 0.6(4)
C9 C10 C11 O1 1.7(4)
C5 C10 C11 O1 -177.7(2)
C2 C1 C12 O1 -0.3(3)
S C1 C12 O1 178.57(18)
C2 C1 C12 C14 178.1(3)
S C1 C12 C14 -3.0(5)
C11 O1 C12 C1 0.5(3)
C11 O1 C12 C14 -178.3(2)

loop_
_cod_related_entry_id
_cod_related_entry_database
_cod_related_entry_code
1 ChemSpider 21127605
